data_4115540
loop_
_publ_author_name
'Kazuki Sada'
'Michihiro Sugahara'
'Kazuaki Kato'
'Mikiji Miyata'

_publ_section_title
;
 Controlled Expansion of a Molecular Cavity in a Steroid Host Compound
;
_journal_name_full 'Journal of the American Chemical Society'
_journal_page_first 4386
_journal_page_last 4392
_journal_paper_doi 10.1021/ja0038528
_journal_volume 123
_journal_year 2001
_chemical_formula_sum 'C36 H52 O6'
_chemical_formula_weight 580.80
_space_group_IT_number 4
_symmetry_cell_setting monoclinic
_symmetry_Int_Tables_number 4
_symmetry_space_group_name_Hall 'P 2yb'
_symmetry_space_group_name_H-M 'P 1 21 1'
_cell_angle_alpha 90
_cell_angle_beta 114.144(4)
_cell_angle_gamma 90
_cell_formula_units_Z 2
_cell_length_a 14.101(2)
_cell_length_b 8.036(2)
_cell_length_c 15.75(1)
_cell_measurement_reflns_used 50
_cell_measurement_temperature 213.2
_cell_measurement_theta_max 25.0
_cell_measurement_theta_min 2.5
_cell_volume 1628.6(11)
_computing_cell_refinement PROCESS
_computing_data_collection PROCESS
_computing_data_reduction 'teXsan Ver. 1.10'
_computing_publication_material 'teXsan Ver. 1.10'
_computing_structure_refinement 'teXsan Ver. 1.10'
_computing_structure_solution SIR92
_diffrn_detector_area_resol_mean 0.010000
_diffrn_measured_fraction_theta_full 0.5910
_diffrn_measured_fraction_theta_max 0.5910
_diffrn_measurement_device_type 'Rigaku RAXIS-IV Imaging Plate'
_diffrn_measurement_method \w
_diffrn_radiation_type 'Mo K\a'
_diffrn_radiation_wavelength 0.7107
_diffrn_reflns_av_R_equivalents 0.083
_diffrn_reflns_limit_h_max 16
_diffrn_reflns_limit_h_min 0
_diffrn_reflns_limit_k_max 9
_diffrn_reflns_limit_k_min 0
_diffrn_reflns_limit_l_max 16
_diffrn_reflns_limit_l_min -18
_diffrn_reflns_number 1832
_diffrn_reflns_theta_full 24.99
_diffrn_reflns_theta_max 24.99
_exptl_absorpt_coefficient_mu 0.079
_exptl_absorpt_correction_type none
_exptl_crystal_colour colorless
_exptl_crystal_density_diffrn 1.185
_exptl_crystal_description plate
_exptl_crystal_size_max 0.400
_exptl_crystal_size_mid 0.300
_exptl_crystal_size_min 0.100
_refine_diff_density_max 0.71
_refine_diff_density_min -0.74
_refine_ls_extinction_method none
_refine_ls_goodness_of_fit_ref 1.403
_refine_ls_hydrogen_treatment noref
_refine_ls_number_parameters 379
_refine_ls_number_reflns 1637
_refine_ls_R_factor_gt 0.1013
_refine_ls_shift/su_max 0.1272
_refine_ls_structure_factor_coef Fsqd
_refine_ls_weighting_details 'w = 1/[\s^2^(Fo^2^) + (0.14000(Max(Fo^2^,0) + 2Fc^2^)/3)^2^]'
_refine_ls_weighting_scheme calc
_refine_ls_wR_factor_ref 0.2499
_reflns_number_gt 1497
_reflns_number_total 1832
_reflns_threshold_expression F^2^>2.0\s(F^2^)
_cod_data_source_file ja0038528_5.cif
_cod_data_source_block BHCA/1-tetralone(1:1)
_cod_original_cell_volume 1628(1)
_cod_original_formula_sum 'C36 H52 O6 '
_cod_database_code 4115540

loop_
_symmetry_equiv_pos_as_xyz
x,y,z
-x,1/2+y,-z

loop_
_atom_site_label
_atom_site_type_symbol
_atom_site_fract_x
_atom_site_fract_y
_atom_site_fract_z
_atom_site_U_iso_or_equiv
_atom_site_adp_type
_atom_site_occupancy
_atom_site_calc_flag
O(1) O -0.4484(4) -0.342(2) -1.0724(6) 0.062(2) Uani 1.00 d
O(2) O -0.6643(4) -0.574(2) -0.9284(5) 0.052(2) Uani 1.00 d
O(3) O -0.6649(4) -0.026(2) -0.8525(5) 0.063(2) Uani 1.00 d
O(4) O -0.4221(7) -0.283(2) -0.2872(7) 0.089(3) Uani 1.00 d
O(5) O -0.4401(6) -0.018(2) -0.2515(6) 0.079(3) Uani 1.00 d
O(6) O -0.086(4) -0.065(5) -0.409(2) 0.39(2) Uani 1.00 d
C(1) C -0.7171(7) -0.147(2) -1.1654(7) 0.050(3) Uani 1.00 d
C(2) C -0.5974(7) -0.158(2) -1.1161(8) 0.050(2) Uani 1.00 d
C(3) C -0.5629(6) -0.328(2) -1.1263(7) 0.048(2) Uani 1.00 d
C(4) C -0.6138(7) -0.461(2) -1.0933(8) 0.054(3) Uani 1.00 d
C(5) C -0.7340(7) -0.452(2) -1.1377(7) 0.051(2) Uani 1.00 d
C(6) C -0.7805(7) -0.592(2) -1.0968(7) 0.054(2) Uani 1.00 d
C(7) C -0.7705(6) -0.551(2) -0.9979(7) 0.047(2) Uani 1.00 d
C(8) C -0.8078(6) -0.378(2) -0.9871(6) 0.041(2) Uani 1.00 d
C(9) C -0.7567(6) -0.240(2) -1.0282(7) 0.044(2) Uani 1.00 d
C(10) C -0.7744(7) -0.278(2) -1.1283(7) 0.051(2) Uani 1.00 d
C(11) C -0.7932(6) -0.071(2) -1.0086(7) 0.050(2) Uani 1.00 d
C(12) C -0.7769(6) -0.032(2) -0.9063(7) 0.051(2) Uani 1.00 d
C(13) C -0.8262(6) -0.170(2) -0.8699(7) 0.048(2) Uani 1.00 d
C(14) C -0.7853(6) -0.341(2) -0.8867(7) 0.044(2) Uani 1.00 d
C(15) C -0.8227(7) -0.463(2) -0.8305(7) 0.049(3) Uani 1.00 d
C(16) C -0.8138(7) -0.363(2) -0.7420(7) 0.052(2) Uani 1.00 d
C(17) C -0.7937(6) -0.182(2) -0.7606(7) 0.047(2) Uani 1.00 d
C(18) C -0.9481(6) -0.156(2) -0.9178(8) 0.057(3) Uani 1.00 d
C(19) C -0.8922(7) -0.263(2) -1.2003(8) 0.065(3) Uani 1.00 d
C(20) C -0.8369(6) -0.054(2) -0.7095(7) 0.050(2) Uani 1.00 d
C(21) C -0.8294(7) 0.125(2) -0.7337(8) 0.063(3) Uani 1.00 d
C(22) C -0.7891(7) -0.087(2) -0.6026(7) 0.054(2) Uani 1.00 d
C(23) C -0.6691(8) -0.064(2) -0.5562(8) 0.073(3) Uani 1.00 d
C(24) C -0.6231(7) -0.106(2) -0.4507(8) 0.057(2) Uani 1.00 d
C(25) C -0.5036(8) -0.098(3) -0.4156(8) 0.072(3) Uani 1.00 d
C(26) C -0.4498(8) -0.146(2) -0.3132(9) 0.063(2) Uani 1.00 d
C(27) C -0.106(2) -0.140(4) -0.485(2) 0.159(8) Uani 1.00 d
C(28) C -0.020(2) -0.212(4) -0.515(2) 0.18(1) Uani 1.00 d
C(29) C -0.052(2) -0.216(4) -0.606(2) 0.19(1) Uani 1.00 d
C(30) C -0.139(2) -0.304(3) -0.653(2) 0.133(7) Uani 1.00 d
C(31) C -0.229(1) -0.236(3) -0.639(2) 0.109(5) Uani 1.00 d
C(32) C -0.318(2) -0.253(3) -0.702(2) 0.127(6) Uani 1.00 d
C(33) C -0.409(2) -0.176(4) -0.691(2) 0.130(7) Uani 1.00 d
C(34) C -0.382(2) -0.098(3) -0.612(2) 0.136(7) Uani 1.00 d
C(35) C -0.286(2) -0.084(4) -0.536(2) 0.130(7) Uani 1.00 d
C(36) C -0.215(2) -0.150(3) -0.556(2) 0.128(6) Uani 1.00 d
H(1) H -0.5853 -0.3563 -1.1991 0.0662 Uiso 1.00 calc
H(2) H -0.7578 -0.4833 -1.2056 0.0570 Uiso 1.00 calc
H(3) H -0.8171 -0.6321 -0.9794 0.0455 Uiso 1.00 calc
H(4) H -0.8822 -0.3801 -1.0239 0.0441 Uiso 1.00 calc
H(5) H -0.6844 -0.2520 -0.9914 0.0532 Uiso 1.00 calc
H(6) H -0.8127 0.0680 -0.9079 0.0508 Uiso 1.00 calc
H(7) H -0.7093 -0.3395 -0.8481 0.0473 Uiso 1.00 calc
H(8) H -0.7140 -0.1692 -0.7371 0.0664 Uiso 1.00 calc
H(9) H -0.9108 -0.0973 -0.7368 0.0500 Uiso 1.00 calc
H(10) H -0.0829 -0.0215 -0.5038 0.1597 Uiso 1.00 calc
H(11) H -0.7431 -0.0429 -1.1554 0.0685 Uiso 1.00 calc
H(12) H -0.7412 -0.1656 -1.2308 0.0685 Uiso 1.00 calc
H(13) H -0.5664 -0.0840 -1.1315 0.0659 Uiso 1.00 calc
H(14) H -0.5813 -0.1586 -1.0469 0.0659 Uiso 1.00 calc
H(15) H -0.5913 -0.5769 -1.1139 0.0665 Uiso 1.00 calc
H(16) H -0.5856 -0.4613 -1.0331 0.0665 Uiso 1.00 calc
H(17) H -0.8547 -0.6253 -1.1406 0.0637 Uiso 1.00 calc
H(18) H -0.7470 -0.7116 -1.0963 0.0637 Uiso 1.00 calc
H(19) H -0.7597 0.0010 -1.0267 0.0525 Uiso 1.00 calc
H(20) H -0.8670 -0.0775 -1.0456 0.0525 Uiso 1.00 calc
H(21) H -0.8891 -0.5198 -0.8758 0.0708 Uiso 1.00 calc
H(22) H -0.7754 -0.5772 -0.8195 0.0708 Uiso 1.00 calc
H(23) H -0.8841 -0.3750 -0.7331 0.0928 Uiso 1.00 calc
H(24) H -0.7669 -0.4162 -0.6803 0.0928 Uiso 1.00 calc
H(25) H -0.8192 0.0003 -0.5729 0.0886 Uiso 1.00 calc
H(26) H -0.8072 -0.1906 -0.5798 0.0886 Uiso 1.00 calc
H(27) H -0.6372 -0.1353 -0.5864 0.1054 Uiso 1.00 calc
H(28) H -0.6480 0.0481 -0.5610 0.1054 Uiso 1.00 calc
H(29) H -0.6396 -0.0351 -0.4125 0.0850 Uiso 1.00 calc
H(30) H -0.6388 -0.2212 -0.4384 0.0850 Uiso 1.00 calc
H(31) H -0.4830 -0.1873 -0.4445 0.1190 Uiso 1.00 calc
H(32) H -0.4842 0.0005 -0.4222 0.1190 Uiso 1.00 calc
H(33) H 0.0436 -0.2028 -0.4642 0.0896 Uiso 1.00 calc
H(34) H -0.0364 -0.3463 -0.4854 0.0896 Uiso 1.00 calc
H(35) H -0.0475 -0.1184 -0.6220 0.1785 Uiso 1.00 calc
H(36) H 0.0107 -0.2864 -0.6105 0.1785 Uiso 1.00 calc
H(37) H -0.1501 -0.3042 -0.7146 0.1472 Uiso 1.00 calc
H(38) H -0.1288 -0.4226 -0.6310 0.1472 Uiso 1.00 calc
H(39) H -0.9648 -0.0666 -0.8904 0.0721 Uiso 1.00 calc
H(40) H -0.9736 -0.1624 -0.9789 0.0721 Uiso 1.00 calc
H(41) H -0.9729 -0.2592 -0.8934 0.0721 Uiso 1.00 calc
H(42) H -0.9115 -0.1633 -1.1986 0.0856 Uiso 1.00 calc
H(43) H -0.8901 -0.2960 -1.2602 0.0856 Uiso 1.00 calc
H(44) H -0.9297 -0.3503 -1.1859 0.0856 Uiso 1.00 calc
H(45) H -0.7583 0.1345 -0.7132 0.0946 Uiso 1.00 calc
H(46) H -0.8607 0.1183 -0.8021 0.0946 Uiso 1.00 calc
H(47) H -0.8640 0.1740 -0.7090 0.0946 Uiso 1.00 calc
H(48) H -0.3442 -0.3286 -0.7606 0.1101 Uiso 1.00 calc
H(49) H -0.4743 -0.1720 -0.7312 0.1702 Uiso 1.00 calc
H(50) H -0.4472 -0.0780 -0.5961 0.1379 Uiso 1.00 calc
H(51) H -0.2821 -0.0322 -0.4809 0.1840 Uiso 1.00 calc
H(55) H -0.6246 -0.6643 -0.9326 0.0693 Uiso 1.00 calc
H(63) H -0.4213 -0.3909 -1.1001 0.0824 Uiso 1.00 calc
H(64) H -0.6353 0.0312 -0.7988 0.0747 Uiso 1.00 calc
H(65) H -0.3915 -0.0310 -0.1803 0.0794 Uiso 1.00 calc

loop_
_atom_site_aniso_label
_atom_site_aniso_U_11
_atom_site_aniso_U_22
_atom_site_aniso_U_33
_atom_site_aniso_U_12
_atom_site_aniso_U_13
_atom_site_aniso_U_23
O(1) 0.024(2) 0.072(4) 0.094(6) -0.002(3) 0.029(3) 0.006(4)
O(2) 0.032(3) 0.058(4) 0.058(4) 0.011(3) 0.010(3) 0.010(3)
O(3) 0.029(3) 0.070(4) 0.079(5) -0.017(3) 0.010(3) 0.007(4)
O(4) 0.080(5) 0.083(5) 0.100(7) 0.013(4) 0.034(5) 0.017(4)
O(5) 0.072(5) 0.091(5) 0.067(5) -0.021(4) 0.021(4) -0.007(3)
O(6) 0.66(6) 0.44(5) 0.23(2) -0.28(5) 0.34(3) -0.13(3)
C(1) 0.041(4) 0.071(6) 0.046(6) -0.005(4) 0.025(4) -0.002(4)
C(2) 0.040(4) 0.053(4) 0.068(7) -0.004(4) 0.033(5) 0.015(4)
C(3) 0.025(3) 0.067(4) 0.058(6) 0.009(3) 0.023(4) -0.001(4)
C(4) 0.032(4) 0.070(6) 0.066(7) -0.003(4) 0.025(4) 0.001(5)
C(5) 0.032(4) 0.069(4) 0.046(6) -0.003(4) 0.010(4) -0.006(4)
C(6) 0.035(5) 0.055(5) 0.066(5) -0.009(4) 0.015(5) -0.008(4)
C(7) 0.026(3) 0.049(4) 0.067(4) 0.002(3) 0.019(3) 0.006(4)
C(8) 0.025(4) 0.050(4) 0.053(4) 0.004(3) 0.020(4) 0.010(4)
C(9) 0.025(4) 0.052(4) 0.054(4) -0.006(3) 0.014(4) 0.008(4)
C(10) 0.030(4) 0.068(4) 0.053(4) 0.004(4) 0.016(4) 0.011(4)
C(11) 0.035(4) 0.062(5) 0.055(4) 0.008(4) 0.020(5) 0.002(4)
C(12) 0.027(3) 0.069(5) 0.051(4) 0.012(4) 0.011(4) 0.009(4)
C(13) 0.020(3) 0.060(4) 0.063(4) 0.010(3) 0.015(4) -0.004(4)
C(14) 0.027(4) 0.047(4) 0.053(4) -0.003(3) 0.009(4) 0.001(3)
C(15) 0.043(5) 0.050(5) 0.058(5) -0.006(4) 0.026(5) 0.005(4)
C(16) 0.055(5) 0.057(4) 0.050(5) -0.006(4) 0.027(5) 0.015(4)
C(17) 0.028(4) 0.053(4) 0.064(4) 0.001(3) 0.023(4) 0.006(4)
C(18) 0.019(3) 0.074(6) 0.079(8) 0.006(4) 0.020(4) 0.010(5)
C(19) 0.027(4) 0.093(7) 0.070(7) 0.001(4) 0.015(4) 0.005(6)
C(20) 0.032(4) 0.072(4) 0.053(4) -0.002(4) 0.024(4) -0.004(4)
C(21) 0.041(5) 0.068(5) 0.075(7) 0.003(5) 0.019(6) -0.001(5)
C(22) 0.044(4) 0.070(6) 0.056(4) 0.017(4) 0.027(5) 0.014(5)
C(23) 0.046(4) 0.094(8) 0.062(5) 0.005(5) 0.005(6) 0.018(6)
C(24) 0.044(4) 0.072(6) 0.061(5) 0.002(4) 0.026(5) 0.004(5)
C(25) 0.042(4) 0.086(7) 0.071(6) 0.001(5) 0.007(6) 0.006(6)
C(26) 0.038(5) 0.082(4) 0.070(5) -0.004(5) 0.024(5) 0.007(3)
C(27) 0.106(9) 0.19(2) 0.18(2) -0.02(1) 0.05(1) 0.07(1)
C(28) 0.13(2) 0.19(2) 0.19(2) 0.03(2) 0.03(2) -0.02(2)
C(29) 0.14(2) 0.22(3) 0.19(2) -0.06(2) 0.06(2) -0.07(2)
C(30) 0.12(1) 0.13(1) 0.16(2) 0.019(9) 0.07(1) 0.01(1)
C(31) 0.111(9) 0.084(10) 0.13(1) -0.004(8) 0.051(9) 0.018(8)
C(32) 0.13(1) 0.13(1) 0.11(1) -0.03(1) 0.04(1) 0.00(1)
C(33) 0.12(1) 0.14(2) 0.12(1) -0.04(1) 0.04(1) 0.02(1)
C(34) 0.17(2) 0.14(2) 0.12(1) 0.01(1) 0.08(1) 0.04(1)
C(35) 0.16(1) 0.15(2) 0.12(1) 0.02(1) 0.10(1) 0.00(1)
C(36) 0.118(9) 0.12(1) 0.14(1) 0.00(1) 0.048(10) -0.02(1)

loop_
_atom_type_symbol
_atom_type_description
_atom_type_scat_dispersion_real
_atom_type_scat_dispersion_imag
_atom_type_scat_source
C C 0.003 0.002
;International Tables for Crystallography
(1992, Vol. C, Tables 4.2.6.8 and 6.1.1.1)
;
H H 0.000 0.000
;International Tables for Crystallography
(1992, Vol. C, Table 6.1.1.2)
;
O O 0.011 0.006
;International Tables for Crystallography
(1992, Vol. C, Tables 4.2.6.8 and 6.1.1.1)
;
